data_2310926
loop_
_publ_author_name
'Olovsson, I.'
'Templeton, D. H.'

_publ_section_title
;
 The crystal structure of ammonia monohydrate
;
_journal_name_full 'Acta Crystallographica (1,1948-23,1967)'
_journal_page_first 827
_journal_page_last 832
_journal_volume 12
_journal_year 1959
_chemical_formula_sum 'H5 N O'
_chemical_name_systematic '(N H3) (H2 O)'
_space_group_IT_number 19
_symmetry_space_group_name_Hall 'P 2ac 2ab'
_symmetry_space_group_name_H-M 'P 21 21 21'
_cell_angle_alpha 90
_cell_angle_beta 90
_cell_angle_gamma 90
_cell_formula_units_Z 4
_cell_length_a 4.51
_cell_length_b 5.587
_cell_length_c 9.7
_cell_volume 244.414
_citation_journal_id_ASTM ACCRA9
_cod_data_source_file Olovsson_ACCRA9_1959_1377.cif
_cod_data_source_block H5N1O1
_cod_original_cell_volume 244.4145
_cod_original_formula_sum 'H5 N1 O1'
_cod_database_code 2310926

loop_
_symmetry_equiv_pos_as_xyz
x,y,z
-x+1/2,-y,z+1/2
x+1/2,-y+1/2,-z
-x,y+1/2,-z+1/2

loop_
_atom_site_label
_atom_site_type_symbol
_atom_site_fract_x
_atom_site_fract_y
_atom_site_fract_z
_atom_site_occupancy
_atom_site_U_iso_or_equiv
_atom_site_attached_hydrogens
N1 N-3 0.2641 0.272 0.3345 1 0.0 3
O1 O-2 0.241 0.1107 0.0168 1 0.0 2
